data_4069367
loop_
_publ_author_name
'Vicente, Jos\'e'
'Arcas, Aurelia'
'G\'alvez-L\'opez, Mar\'ia-Dolores'
'Jones, Peter G.'
'Bautista, Delia'

_publ_section_title
;
 Mono(2,6-dinitroaryl)platinum(II) and Mono- and
 Bis(2,6-dinitroaryl)platinum(IV) Complexes
;
_journal_issue 12
_journal_name_full Organometallics
_journal_page_first 3501
_journal_paper_doi 10.1021/om9001582
_journal_volume 28
_journal_year 2009
_chemical_formula_sum 'C37 H33 As Cl3 D N4 O14 Pt'
_chemical_formula_weight 1136.05
_chemical_name_systematic
;
 ?
;
_space_group_IT_number 14
_symmetry_cell_setting monoclinic
_symmetry_space_group_name_Hall '-P 2ybc'
_symmetry_space_group_name_H-M 'P 1 21/c 1'
_atom_sites_solution_hydrogens geom
_atom_sites_solution_primary Patterson
_atom_sites_solution_secondary difmap
_audit_creation_method SHELXL-97
_cell_angle_alpha 90.00
_cell_angle_beta 96.664(3)
_cell_angle_gamma 90.00
_cell_formula_units_Z 4
_cell_length_a 19.2324(14)
_cell_length_b 9.5645(8)
_cell_length_c 22.5031(18)
_cell_measurement_reflns_used 8192
_cell_measurement_temperature 143(2)
_cell_measurement_theta_max 28
_cell_measurement_theta_min 2
_cell_volume 4111.4(6)
_computing_cell_refinement 'Bruker SAINT'
_computing_data_collection 'Bruker SMART'
_computing_data_reduction 'Bruker SAINT'
_computing_molecular_graphics 'Siemens XP'
_computing_publication_material SHELXL-97
_computing_structure_refinement 'SHELXL-97 (Sheldrick, 1997)'
_computing_structure_solution 'SHELXS-97 (Sheldrick, 1990)'
_diffrn_ambient_temperature 143(2)
_diffrn_detector_area_resol_mean 8.192
_diffrn_measured_fraction_theta_full 0.998
_diffrn_measured_fraction_theta_max 0.998
_diffrn_measurement_device_type 'Bruker SAMRT 1000 CCD'
_diffrn_measurement_method '\w- and \f-scans'
_diffrn_radiation_monochromator graphite
_diffrn_radiation_source 'fine-focus sealed tube'
_diffrn_radiation_type MoK\a
_diffrn_radiation_wavelength 0.71073
_diffrn_reflns_av_R_equivalents 0.0494
_diffrn_reflns_av_sigmaI/netI 0.0434
_diffrn_reflns_limit_h_max 23
_diffrn_reflns_limit_h_min -27
_diffrn_reflns_limit_k_max 13
_diffrn_reflns_limit_k_min -13
_diffrn_reflns_limit_l_max 31
_diffrn_reflns_limit_l_min -30
_diffrn_reflns_number 42564
_diffrn_reflns_theta_full 30.00
_diffrn_reflns_theta_max 30.03
_diffrn_reflns_theta_min 1.82
_exptl_absorpt_coefficient_mu 4.479
_exptl_absorpt_correction_T_max 0.438
_exptl_absorpt_correction_T_min 0.227
_exptl_absorpt_correction_type numerical
_exptl_absorpt_process_details
;
 Program: XPREP

 Based on following measured faces:

 FACE   -1.00  0.00  0.00     0.108
 FACE    1.00  0.00  0.00     0.100
 FACE    0.00  0.00  1.00     0.121
 FACE    0.00  0.00 -1.00     0.114
 FACE    2.00  3.00 -2.00     0.197
 FACE   -2.00 -2.00 -1.00     0.213
 FACE    2.00 -2.00 -1.00     0.227
 FACE   -2.00  2.00  1.00     0.174
 FACE    0.00 -1.00  0.00     0.240
 FACE    2.00  2.00  1.00     0.194
;
_exptl_crystal_colour red
_exptl_crystal_density_diffrn 1.836
_exptl_crystal_density_method 'not measured'
_exptl_crystal_description block
_exptl_crystal_F_000 2232
_exptl_crystal_size_max 0.43
_exptl_crystal_size_mid 0.23
_exptl_crystal_size_min 0.23
_refine_diff_density_max 0.880
_refine_diff_density_min -0.747
_refine_diff_density_rms 0.099
_refine_ls_extinction_method none
_refine_ls_goodness_of_fit_ref 0.970
_refine_ls_hydrogen_treatment 'rigid methyls, others riding'
_refine_ls_matrix_type full
_refine_ls_number_parameters 560
_refine_ls_number_reflns 12021
_refine_ls_number_restraints 456
_refine_ls_restrained_S_all 0.962
_refine_ls_R_factor_all 0.0365
_refine_ls_R_factor_gt 0.0235
_refine_ls_shift/su_max 0.009
_refine_ls_shift/su_mean 0.000
_refine_ls_structure_factor_coef Fsqd
_refine_ls_weighting_details 'calc w=1/[\s^2^(Fo^2^)+(0.0202P)^2^] where P=(Fo^2^+2Fc^2^)/3'
_refine_ls_weighting_scheme calc
_refine_ls_wR_factor_gt 0.0455
_refine_ls_wR_factor_ref 0.0483
_reflns_number_gt 9692
_reflns_number_total 12021
_reflns_threshold_expression >2sigma(I)
_cod_data_source_file om9001582_si_002.cif
_cod_data_source_block ptcv
_cod_original_sg_symbol_H-M 'P 21/c'
_cod_original_formula_sum 'C37 H33 D As Cl3 N4 O14 Pt'
_cod_database_code 4069367

loop_
_symmetry_equiv_pos_as_xyz
'x, y, z'
'-x, y+1/2, -z+1/2'
'-x, -y, -z'
'x, -y-1/2, z-1/2'

loop_
_atom_site_label
_atom_site_type_symbol
_atom_site_fract_x
_atom_site_fract_y
_atom_site_fract_z
_atom_site_U_iso_or_equiv
_atom_site_adp_type
_atom_site_occupancy
_atom_site_symmetry_multiplicity
_atom_site_calc_flag
_atom_site_refinement_flags
_atom_site_disorder_assembly
_atom_site_disorder_group
Pt Pt 0.298541(4) 0.236845(8) 0.433093(3) 0.01576(2) Uani 1 1 d . . .
As As 0.219605(12) 0.38610(2) 0.480103(10) 0.01884(5) Uani 1 1 d . . .
O11 O 0.31840(8) 0.11710(16) 0.51025(7) 0.0237(3) Uani 1 1 d U . .
O12 O 0.36306(11) -0.07635(19) 0.54547(8) 0.0410(5) Uani 1 1 d U . .
O13 O 0.45292(10) -0.19956(19) 0.49216(8) 0.0353(4) Uani 1 1 d U . .
O14 O 0.51931(11) -0.2171(2) 0.38423(9) 0.0438(5) Uani 1 1 d U . .
O15 O 0.48911(9) -0.00306(18) 0.30014(7) 0.0277(4) Uani 1 1 d U . .
O16 O 0.35864(10) 0.1963(2) 0.27131(7) 0.0359(4) Uani 1 1 d U . .
O17 O 0.44880(11) 0.2971(2) 0.31951(9) 0.0429(5) Uani 1 1 d U . .
O21 O 0.39709(10) 0.47480(19) 0.40983(8) 0.0363(4) Uani 1 1 d U . .
O22 O 0.33774(10) 0.66454(18) 0.39277(8) 0.0334(4) Uani 1 1 d U . .
O23 O 0.31249(8) 0.65270(16) 0.27104(7) 0.0248(3) Uani 1 1 d U . .
O24 O 0.20683(9) 0.53538(18) 0.19059(7) 0.0283(4) Uani 1 1 d U . .
O25 O 0.15211(9) 0.27293(18) 0.21932(8) 0.0309(4) Uani 1 1 d U . .
O26 O 0.14298(11) 0.1479(2) 0.35679(10) 0.0490(6) Uani 1 1 d U . .
O27 O 0.21126(12) 0.04174(19) 0.30362(10) 0.0504(6) Uani 1 1 d U . .
C11 C 0.37106(11) 0.1016(2) 0.40810(9) 0.0176(4) Uani 1 1 d U . .
C12 C 0.39021(11) -0.0034(2) 0.45141(9) 0.0183(4) Uani 1 1 d U . .
C13 C 0.44077(12) -0.1106(2) 0.44653(10) 0.0224(5) Uani 1 1 d U . .
C14 C 0.47292(12) -0.1132(2) 0.39385(10) 0.0246(5) Uani 1 1 d U . .
C15 C 0.45894(12) -0.0070(2) 0.35201(10) 0.0215(5) Uani 1 1 d U . .
C16 C 0.40884(11) 0.0957(2) 0.35979(9) 0.0190(4) Uani 1 1 d U . .
C17 C 0.50677(13) -0.3041(2) 0.49652(12) 0.0290(5) Uani 1 1 d U . .
H17A H 0.4938 -0.3784 0.4673 0.035 Uiso 1 1 calc R . .
H17B H 0.5123 -0.3439 0.5369 0.035 Uiso 1 1 calc R . .
H17C H 0.5510 -0.2616 0.4883 0.035 Uiso 1 1 calc R . .
C18 C 0.49920(18) -0.3057(3) 0.33288(15) 0.0489(8) Uani 1 1 d U . .
H18A H 0.4506 -0.2856 0.3169 0.059 Uiso 1 1 calc R . .
H18B H 0.5034 -0.4040 0.3450 0.059 Uiso 1 1 calc R . .
H18C H 0.5300 -0.2872 0.3020 0.059 Uiso 1 1 calc R . .
C19 C 0.56405(13) 0.0135(3) 0.30685(12) 0.0373(6) Uani 1 1 d U . .
H19A H 0.5762 0.1080 0.3213 0.045 Uiso 1 1 calc R . .
H19B H 0.5815 -0.0010 0.2681 0.045 Uiso 1 1 calc R . .
H19C H 0.5854 -0.0552 0.3357 0.045 Uiso 1 1 calc R . .
C21 C 0.27350(11) 0.3360(2) 0.35584(9) 0.0167(4) Uani 1 1 d U . .
C22 C 0.29870(11) 0.4667(2) 0.34000(9) 0.0175(4) Uani 1 1 d U . .
C23 C 0.27885(12) 0.5338(2) 0.28571(10) 0.0203(4) Uani 1 1 d U . .
C24 C 0.22860(12) 0.4710(2) 0.24412(10) 0.0215(4) Uani 1 1 d U . .
C25 C 0.19977(12) 0.3434(2) 0.25839(10) 0.0216(4) Uani 1 1 d U . .
C26 C 0.22294(12) 0.2817(2) 0.31276(10) 0.0184(4) Uani 1 1 d U . .
C27 C 0.27216(15) 0.7798(3) 0.27530(13) 0.0359(6) Uani 1 1 d U . .
H27A H 0.2385 0.7898 0.2393 0.043 Uiso 1 1 calc R . .
H27B H 0.3038 0.8605 0.2788 0.043 Uiso 1 1 calc R . .
H27C H 0.2469 0.7750 0.3106 0.043 Uiso 1 1 calc R . .
C28 C 0.25198(15) 0.5141(4) 0.14528(11) 0.0446(8) Uani 1 1 d U . .
H28A H 0.2962 0.5638 0.1562 0.054 Uiso 1 1 calc R . .
H28B H 0.2294 0.5500 0.1070 0.054 Uiso 1 1 calc R . .
H28C H 0.2613 0.4140 0.1415 0.054 Uiso 1 1 calc R . .
C29 C 0.08494(15) 0.3385(3) 0.20714(14) 0.0473(8) Uani 1 1 d U . .
H29A H 0.0658 0.3568 0.2449 0.057 Uiso 1 1 calc R . .
H29B H 0.0532 0.2766 0.1822 0.057 Uiso 1 1 calc R . .
H29C H 0.0899 0.4269 0.1860 0.057 Uiso 1 1 calc R . .
C31 C 0.26903(12) 0.4602(2) 0.55285(10) 0.0236(5) Uani 1 1 d DU . .
C32 C 0.32910(14) 0.5389(3) 0.54979(11) 0.0326(6) Uani 1 1 d DU . .
H32 H 0.3440 0.5605 0.5120 0.039 Uiso 1 1 calc R . .
C33 C 0.36752(15) 0.5862(3) 0.60216(12) 0.0388(6) Uani 1 1 d DU . .
H33 H 0.4077 0.6429 0.6000 0.047 Uiso 1 1 calc R . .
C34 C 0.34750(15) 0.5511(3) 0.65721(12) 0.0401(7) Uani 1 1 d DU . .
H34 H 0.3744 0.5821 0.6929 0.048 Uiso 1 1 calc R . .
C35 C 0.28822(15) 0.4707(3) 0.66040(12) 0.0362(6) Uani 1 1 d DU . .
H35 H 0.2745 0.4463 0.6983 0.043 Uiso 1 1 calc R . .
C36 C 0.24882(13) 0.4256(3) 0.60858(10) 0.0275(5) Uani 1 1 d DU . .
H36 H 0.2080 0.3710 0.6110 0.033 Uiso 1 1 calc R . .
C41 C 0.13927(12) 0.2915(2) 0.50586(10) 0.0230(5) Uani 1 1 d DU . .
C42 C 0.14182(13) 0.1470(2) 0.51252(11) 0.0305(5) Uani 1 1 d DU . .
H42 H 0.1815 0.0962 0.5030 0.037 Uiso 1 1 calc R . .
C43 C 0.08621(15) 0.0775(3) 0.53311(13) 0.0387(6) Uani 1 1 d DU . .
H43 H 0.0876 -0.0213 0.5373 0.046 Uiso 1 1 calc R . .
C44 C 0.02864(14) 0.1513(3) 0.54764(12) 0.0361(6) Uani 1 1 d DU . .
H44 H -0.0091 0.1031 0.5623 0.043 Uiso 1 1 calc R . .
C45 C 0.02587(14) 0.2946(3) 0.54086(12) 0.0347(6) Uani 1 1 d DU . .
H45 H -0.0138 0.3452 0.5506 0.042 Uiso 1 1 calc R . .
C46 C 0.08157(13) 0.3651(3) 0.51963(11) 0.0293(5) Uani 1 1 d DU . .
H46 H 0.0797 0.4637 0.5147 0.035 Uiso 1 1 calc R . .
C51 C 0.17764(12) 0.5461(2) 0.43672(10) 0.0237(5) Uani 1 1 d DU . .
C52 C 0.12969(12) 0.5199(2) 0.38663(10) 0.0257(5) Uani 1 1 d DU . .
H52 H 0.1165 0.4265 0.3764 0.031 Uiso 1 1 calc R . .
C53 C 0.10112(13) 0.6300(3) 0.35170(12) 0.0328(6) Uani 1 1 d DU . .
H53 H 0.0686 0.6118 0.3175 0.039 Uiso 1 1 calc R . .
C54 C 0.11990(14) 0.7659(3) 0.36666(13) 0.0351(6) Uani 1 1 d DU . .
H54 H 0.1005 0.8410 0.3425 0.042 Uiso 1 1 calc R . .
C55 C 0.16632(15) 0.7928(3) 0.41618(13) 0.0363(6) Uani 1 1 d DU . .
H55 H 0.1786 0.8867 0.4264 0.044 Uiso 1 1 calc R . .
C56 C 0.19595(14) 0.6832(2) 0.45207(12) 0.0290(5) Uani 1 1 d DU . .
H56 H 0.2281 0.7024 0.4864 0.035 Uiso 1 1 calc R . .
N11 N 0.35685(10) 0.0080(2) 0.50489(8) 0.0236(4) Uani 1 1 d U . .
N12 N 0.40417(11) 0.2052(2) 0.31323(9) 0.0258(4) Uani 1 1 d U . .
N21 N 0.34836(10) 0.5407(2) 0.38348(8) 0.0227(4) Uani 1 1 d U . .
N22 N 0.18983(10) 0.1467(2) 0.32504(8) 0.0233(4) Uani 1 1 d U . .
C99 C 0.09265(17) 0.7740(3) 0.15805(16) 0.0491(8) Uani 1 1 d DU . .
H99 H 0.1237 0.7089 0.1838 0.059 Uiso 1 1 calc R A 1
Cl1 Cl 0.12678(6) 0.79261(9) 0.08903(5) 0.0540(3) Uani 0.879(2) 1 d PDU B 1
Cl2 Cl 0.09108(15) 0.9364(3) 0.19531(12) 0.0767(8) Uani 0.879(2) 1 d PDU B 1
Cl3 Cl 0.00894(5) 0.70117(10) 0.14688(6) 0.0594(3) Uani 0.879(2) 1 d PDU B 1
Cl1' Cl 0.0417(7) 0.7792(12) 0.0924(5) 0.108(4) Uiso 0.121(2) 1 d PDU B 2
Cl2' Cl 0.0070(8) 0.7145(16) 0.1965(8) 0.137(6) Uiso 0.121(2) 1 d PDU B 2
Cl3' Cl 0.0997(7) 0.9428(11) 0.1922(5) 0.0230(17) Uiso 0.121(2) 1 d PDU B 2

loop_
_atom_site_aniso_label
_atom_site_aniso_U_11
_atom_site_aniso_U_22
_atom_site_aniso_U_33
_atom_site_aniso_U_23
_atom_site_aniso_U_13
_atom_site_aniso_U_12
Pt 0.01696(4) 0.01590(4) 0.01467(4) 0.00113(3) 0.00282(3) 0.00283(3)
As 0.02118(12) 0.01725(11) 0.01894(11) -0.00005(8) 0.00602(8) 0.00288(8)
O11 0.0286(9) 0.0249(9) 0.0188(8) 0.0046(6) 0.0084(6) 0.0104(6)
O12 0.0580(13) 0.0368(11) 0.0320(10) 0.0199(8) 0.0217(9) 0.0218(9)
O13 0.0403(11) 0.0328(10) 0.0342(10) 0.0136(8) 0.0099(8) 0.0201(8)
O14 0.0497(13) 0.0422(12) 0.0425(11) 0.0063(9) 0.0175(10) 0.0312(9)
O15 0.0247(9) 0.0371(10) 0.0231(9) -0.0003(7) 0.0103(7) 0.0055(7)
O16 0.0410(12) 0.0477(12) 0.0187(9) 0.0045(7) 0.0026(8) 0.0177(9)
O17 0.0520(14) 0.0329(11) 0.0462(12) 0.0104(9) 0.0155(10) -0.0106(9)
O21 0.0316(11) 0.0319(10) 0.0413(11) 0.0047(8) -0.0129(8) -0.0034(7)
O22 0.0415(11) 0.0220(9) 0.0371(10) -0.0070(7) 0.0063(8) -0.0041(7)
O23 0.0237(9) 0.0229(8) 0.0295(9) 0.0078(7) 0.0101(7) 0.0019(6)
O24 0.0270(10) 0.0395(10) 0.0189(8) 0.0113(7) 0.0043(7) 0.0066(7)
O25 0.0321(10) 0.0309(10) 0.0269(9) -0.0030(7) -0.0087(7) -0.0001(7)
O26 0.0394(12) 0.0284(11) 0.0849(17) 0.0026(10) 0.0316(11) -0.0053(8)
O27 0.0763(16) 0.0192(10) 0.0612(14) -0.0081(9) 0.0314(12) -0.0017(9)
C11 0.0177(11) 0.0157(10) 0.0195(10) -0.0013(8) 0.0026(8) 0.0005(7)
C12 0.0195(11) 0.0191(11) 0.0168(10) 0.0004(8) 0.0046(8) 0.0019(8)
C13 0.0224(12) 0.0197(11) 0.0246(11) 0.0027(8) 0.0007(9) 0.0045(8)
C14 0.0229(12) 0.0254(12) 0.0263(12) -0.0005(9) 0.0053(9) 0.0086(9)
C15 0.0203(12) 0.0232(11) 0.0219(11) -0.0031(8) 0.0061(9) 0.0001(8)
C16 0.0199(11) 0.0186(11) 0.0187(10) 0.0018(8) 0.0033(8) 0.0007(8)
C17 0.0255(13) 0.0222(12) 0.0377(14) 0.0049(10) -0.0033(11) 0.0065(9)
C18 0.067(2) 0.0271(15) 0.059(2) -0.0057(13) 0.0356(17) 0.0091(14)
C19 0.0273(15) 0.0473(17) 0.0398(16) -0.0037(12) 0.0149(12) -0.0044(11)
C21 0.0189(11) 0.0158(10) 0.0158(10) -0.0004(7) 0.0034(8) 0.0037(7)
C22 0.0156(11) 0.0183(10) 0.0185(10) -0.0004(8) 0.0023(8) 0.0026(7)
C23 0.0207(12) 0.0193(11) 0.0221(11) 0.0050(8) 0.0071(9) 0.0050(8)
C24 0.0209(12) 0.0268(12) 0.0171(10) 0.0052(8) 0.0030(8) 0.0060(8)
C25 0.0201(12) 0.0236(12) 0.0202(11) -0.0012(8) -0.0007(9) 0.0043(8)
C26 0.0193(11) 0.0158(10) 0.0203(10) 0.0005(8) 0.0032(8) 0.0017(7)
C27 0.0381(16) 0.0204(13) 0.0506(17) 0.0108(11) 0.0111(13) 0.0054(10)
C28 0.0384(17) 0.077(2) 0.0196(13) 0.0107(13) 0.0097(11) 0.0153(15)
C29 0.0309(17) 0.054(2) 0.0528(19) 0.0010(15) -0.0151(14) 0.0007(13)
C31 0.0262(13) 0.0237(12) 0.0214(11) -0.0026(9) 0.0054(9) 0.0032(9)
C32 0.0337(15) 0.0405(15) 0.0250(13) -0.0030(10) 0.0094(11) -0.0042(11)
C33 0.0360(16) 0.0492(18) 0.0317(14) -0.0104(12) 0.0064(12) -0.0111(12)
C34 0.0416(18) 0.0500(18) 0.0281(14) -0.0108(12) 0.0014(12) -0.0041(13)
C35 0.0448(17) 0.0415(16) 0.0233(12) -0.0006(11) 0.0089(11) 0.0008(12)
C36 0.0318(14) 0.0266(13) 0.0255(12) -0.0019(9) 0.0091(10) -0.0006(9)
C41 0.0243(12) 0.0241(12) 0.0215(11) 0.0015(8) 0.0059(9) 0.0008(8)
C42 0.0302(14) 0.0205(12) 0.0419(15) 0.0015(10) 0.0090(11) 0.0030(9)
C43 0.0372(16) 0.0261(14) 0.0539(18) 0.0064(12) 0.0103(13) -0.0046(11)
C44 0.0280(14) 0.0399(16) 0.0414(15) 0.0076(12) 0.0081(12) -0.0053(11)
C45 0.0260(14) 0.0430(16) 0.0369(15) 0.0055(11) 0.0114(11) 0.0045(11)
C46 0.0302(14) 0.0267(13) 0.0327(13) 0.0028(10) 0.0114(11) 0.0048(10)
C51 0.0242(12) 0.0203(11) 0.0283(12) 0.0018(9) 0.0104(9) 0.0057(8)
C52 0.0261(13) 0.0229(12) 0.0290(12) 0.0003(9) 0.0073(10) 0.0044(9)
C53 0.0282(14) 0.0367(15) 0.0346(14) 0.0097(11) 0.0087(11) 0.0104(10)
C54 0.0341(15) 0.0314(14) 0.0425(15) 0.0169(11) 0.0159(11) 0.0123(11)
C55 0.0450(17) 0.0187(12) 0.0483(17) 0.0040(11) 0.0183(13) 0.0026(10)
C56 0.0324(14) 0.0223(12) 0.0339(14) -0.0003(10) 0.0105(11) 0.0014(9)
N11 0.0276(11) 0.0229(10) 0.0207(10) 0.0046(7) 0.0048(8) 0.0064(8)
N12 0.0321(12) 0.0270(11) 0.0201(10) 0.0035(7) 0.0109(8) 0.0085(8)
N21 0.0265(11) 0.0218(10) 0.0201(9) 0.0024(7) 0.0040(8) -0.0049(7)
N22 0.0249(11) 0.0181(10) 0.0258(10) -0.0007(7) -0.0023(8) -0.0011(7)
C99 0.0436(19) 0.0356(16) 0.065(2) 0.0066(14) -0.0058(15) 0.0030(13)
Cl1 0.0665(7) 0.0361(5) 0.0605(6) 0.0057(4) 0.0119(5) -0.0083(4)
Cl2 0.0658(14) 0.0680(9) 0.0924(12) -0.0292(7) -0.0067(8) 0.0063(7)
Cl3 0.0334(5) 0.0456(5) 0.0994(9) 0.0007(5) 0.0088(5) -0.0025(4)

loop_
_atom_type_symbol
_atom_type_description
_atom_type_scat_dispersion_real
_atom_type_scat_dispersion_imag
_atom_type_scat_source
C C 0.0033 0.0016 'International Tables Vol C Tables 4.2.6.8 and 6.1.1.4'
H H 0.0000 0.0000 'International Tables Vol C Tables 4.2.6.8 and 6.1.1.4'
N N 0.0061 0.0033 'International Tables Vol C Tables 4.2.6.8 and 6.1.1.4'
O O 0.0106 0.0060 'International Tables Vol C Tables 4.2.6.8 and 6.1.1.4'
Cl Cl 0.1484 0.1585 'International Tables Vol C Tables 4.2.6.8 and 6.1.1.4'
As As 0.0499 2.0058 'International Tables Vol C Tables 4.2.6.8 and 6.1.1.4'
Pt Pt -1.7033 8.3905 'International Tables Vol C Tables 4.2.6.8 and 6.1.1.4'

loop_
_geom_angle_atom_site_label_1
_geom_angle_atom_site_label_2
_geom_angle_atom_site_label_3
_geom_angle
_geom_angle_publ_flag
C21 Pt C11 99.58(8) y
C21 Pt O11 174.31(7) y
C11 Pt O11 79.31(7) y
C21 Pt As 90.00(6) y
C11 Pt As 170.18(6) y
O11 Pt As 91.36(4) y
C31 As C41 104.44(10) y
C31 As C51 105.80(10) y
C41 As C51 102.68(10) y
C31 As Pt 108.40(7) y
C41 As Pt 114.75(7) y
C51 As Pt 119.46(7) y
N11 O11 Pt 114.75(12) y
C13 O13 C17 123.9(2) y
C14 O14 C18 115.6(2) y
C15 O15 C19 115.69(19) y
C23 O23 C27 114.16(18) y
C24 O24 C28 114.41(18) y
C25 O25 C29 115.4(2) y
C16 C11 C12 113.27(19) y
C16 C11 Pt 133.43(16) y
C12 C11 Pt 113.14(15) y
C11 C12 C13 125.5(2) y
C11 C12 N11 114.71(18) y
C13 C12 N11 119.68(19) y
O13 C13 C14 125.9(2) y
O13 C13 C12 117.4(2) y
C14 C13 C12 116.7(2) y
O14 C14 C15 120.1(2) y
O14 C14 C13 120.4(2) y
C15 C14 C13 119.4(2) y
O15 C15 C14 122.2(2) y
O15 C15 C16 117.0(2) y
C14 C15 C16 120.6(2) y
C11 C16 C15 124.1(2) y
C11 C16 N12 122.46(19) y
C15 C16 N12 113.27(19) y
C26 C21 C22 112.97(18) y
C26 C21 Pt 120.61(16) y
C22 C21 Pt 126.27(15) y
C23 C22 C21 124.5(2) y
C23 C22 N21 116.95(19) y
C21 C22 N21 118.57(18) y
O23 C23 C22 120.4(2) y
O23 C23 C24 120.29(19) y
C22 C23 C24 119.1(2) y
O24 C24 C25 120.4(2) y
O24 C24 C23 120.7(2) y
C25 C24 C23 118.93(19) y
O25 C25 C26 118.7(2) y
O25 C25 C24 122.5(2) y
C26 C25 C24 118.7(2) y
C25 C26 C21 125.7(2) y
C25 C26 N22 115.81(19) y
C21 C26 N22 118.48(18) y
C32 C31 C36 119.6(2) ?
C32 C31 As 119.23(17) ?
C36 C31 As 120.94(18) ?
C31 C32 C33 119.8(2) ?
C34 C33 C32 120.3(3) ?
C33 C34 C35 119.9(3) ?
C36 C35 C34 120.2(2) ?
C35 C36 C31 120.1(2) ?
C46 C41 C42 120.2(2) ?
C46 C41 As 121.28(18) ?
C42 C41 As 118.52(18) ?
C43 C42 C41 119.6(2) ?
C42 C43 C44 120.4(2) ?
C45 C44 C43 120.1(2) ?
C44 C45 C46 119.8(2) ?
C41 C46 C45 120.0(2) ?
C56 C51 C52 119.7(2) ?
C56 C51 As 122.70(18) ?
C52 C51 As 117.54(17) ?
C53 C52 C51 120.2(2) ?
C54 C53 C52 120.1(3) ?
C55 C54 C53 120.2(2) ?
C54 C55 C56 120.7(3) ?
C51 C56 C55 119.2(3) ?
O12 N11 O11 118.27(19) ?
O12 N11 C12 124.55(19) ?
O11 N11 C12 117.17(17) ?
O16 N12 O17 125.0(2) ?
O16 N12 C16 118.7(2) ?
O17 N12 C16 116.3(2) ?
O22 N21 O21 123.3(2) ?
O22 N21 C22 118.18(18) ?
O21 N21 C22 118.49(18) ?
O27 N22 O26 123.7(2) ?
O27 N22 C26 118.5(2) ?
O26 N22 C26 117.81(19) ?
Cl3 C99 Cl1 110.17(19) ?
Cl3 C99 Cl2 110.7(2) ?
Cl1 C99 Cl2 110.96(19) ?
Cl1' C99 Cl3' 111.1(6) ?
Cl1' C99 Cl2' 87.9(7) ?
Cl3' C99 Cl2' 95.5(6) ?

loop_
_geom_bond_atom_site_label_1
_geom_bond_atom_site_label_2
_geom_bond_distance
_geom_bond_publ_flag
Pt C21 1.990(2) y
Pt C11 2.029(2) y
Pt O11 2.0780(15) y
Pt As 2.4154(3) y
As C31 1.930(2) y
As C41 1.937(2) y
As C51 1.940(2) y
O11 N11 1.293(2) y
O12 N11 1.214(2) y
O13 C13 1.333(3) y
O13 C17 1.435(3) y
O14 C14 1.370(3) y
O14 C18 1.449(4) y
O15 C15 1.363(3) y
O15 C19 1.440(3) y
O16 N12 1.213(3) y
O17 N12 1.225(3) y
O21 N21 1.224(2) y
O22 N21 1.224(2) y
O23 C23 1.368(3) y
O23 C27 1.451(3) y
O24 C24 1.374(2) y
O24 C28 1.428(3) y
O25 C25 1.371(3) y
O25 C29 1.433(3) y
O26 N22 1.213(3) y
O27 N22 1.207(3) y
C11 C16 1.377(3) y
C11 C12 1.418(3) y
C12 C13 1.426(3) y
C12 N11 1.432(3) y
C13 C14 1.399(3) y
C14 C15 1.389(3) y
C15 C16 1.401(3) y
C16 N12 1.477(3) y
C21 C26 1.392(3) y
C21 C22 1.401(3) y
C22 C23 1.394(3) y
C22 N21 1.468(3) y
C23 C24 1.400(3) y
C24 C25 1.394(3) y
C25 C26 1.385(3) y
C26 N22 1.480(3) y
C31 C32 1.387(3) ?
C31 C36 1.395(3) ?
C32 C33 1.392(3) ?
C33 C34 1.381(4) ?
C34 C35 1.384(4) ?
C35 C36 1.384(3) ?
C41 C46 1.380(3) ?
C41 C42 1.391(3) ?
C42 C43 1.384(3) ?
C43 C44 1.384(4) ?
C44 C45 1.380(4) ?
C45 C46 1.396(3) ?
C51 C56 1.390(3) ?
C51 C52 1.394(3) ?
C52 C53 1.389(3) ?
C53 C54 1.380(4) ?
C54 C55 1.369(4) ?
C55 C56 1.403(4) ?
C99 Cl1' 1.675(11) ?
C99 Cl3 1.745(3) ?
C99 Cl1 1.764(4) ?
C99 Cl2 1.767(4) ?
C99 Cl3' 1.786(11) ?
C99 Cl2' 2.029(13) ?

loop_
_geom_hbond_atom_site_label_D
_geom_hbond_atom_site_label_H
_geom_hbond_atom_site_label_A
_geom_hbond_distance_DH
_geom_hbond_distance_HA
_geom_hbond_distance_DA
_geom_hbond_angle_DHA
_geom_hbond_site_symmetry_A
C99 H99 O24 1.00 2.30 3.193(3) 148.5 .
C35 H35 O16 0.95 2.56 3.135(3) 119.1 4_566
C17 H17A O21 0.98 2.56 3.431(3) 148.3 1_545
C17 H17B O21 0.98 2.36 3.102(3) 132.2 3_656
